data_4063621
loop_
_publ_author_name
'Brunner, Henri'
'Ike, Hayato'
'Muschiol, Manfred'
'Tsuno, Takashi'
'Umegaki, Naohisa'
'Zabel, Manfred'

_publ_section_title
;
 Chiral-at-Metal Compounds [CpFe(Prophos)L] (L = Cl, I, CN),
 [CpFe(Prophos)CO]X (X = I, PF6), and [IndFe(Prophos)CO]I
;
_journal_issue 3
_journal_name_full Organometallics
_journal_page_first 414
_journal_paper_doi 10.1021/om100276t
_journal_volume 30
_journal_year 2011
_chemical_absolute_configuration ad
_chemical_compound_source 'see text'
_chemical_formula_moiety 'C32 H31 Cl Fe P2, C H2 Cl2'
_chemical_formula_sum 'C33 H33 Cl3 Fe P2'
_chemical_formula_weight 653.73
_chemical_name_systematic ?
_space_group_IT_number 4
_symmetry_cell_setting monoclinic
_symmetry_Int_Tables_number 4
_symmetry_space_group_name_Hall 'P 2yb'
_symmetry_space_group_name_H-M 'P 1 21 1'
_atom_sites_solution_hydrogens geom
_atom_sites_solution_primary direct
_atom_sites_solution_secondary difmap
_cell_angle_alpha 90
_cell_angle_beta 94.3659(8)
_cell_angle_gamma 90
_cell_formula_units_Z 4
_cell_length_a 15.05386(13)
_cell_length_b 10.78240(11)
_cell_length_c 18.98963(16)
_cell_measurement_reflns_used 20703
_cell_measurement_temperature 123
_cell_measurement_theta_max 62.0779
_cell_measurement_theta_min 2.3244
_cell_volume 3073.39(5)
_computing_cell_refinement
;
CrysAlis RED, Oxford Diffraction Ltd.,
Version 1.171.30.3 (release 12-05-2006 CrysAlis171 .NET)
;
_computing_data_collection
;
CrysAlis CCD, Oxford Diffraction Ltd.,
Version 1.171.30.3 (release 12-05-2006 CrysAlis171 .NET)
;
_computing_data_reduction
;
CrysAlis RED, Oxford Diffraction Ltd.,
Version 1.171.30.3 (release 12-05-2006 CrysAlis171 .NET)
;
_computing_molecular_graphics 'PLATON (Spek, 1990)'
_computing_publication_material 'PLATON (Spek, 2003)'
_computing_structure_refinement 'SHELXL-97 (Sheldrick, 1997)'
_computing_structure_solution 'SIR-97 (Altomare, 1993)'
_diffrn_ambient_temperature 123
_diffrn_detector_area_resol_mean 10.5431
_diffrn_measured_fraction_theta_full 0.992
_diffrn_measured_fraction_theta_max 0.992
_diffrn_measurement_device_type 'Xcalibur, Ruby, Gemini ultra'
_diffrn_measurement_method '\w scans'
_diffrn_radiation_monochromator mirror
_diffrn_radiation_probe x-ray
_diffrn_radiation_source 'Enhance Ultra (Cu) X-ray Source'
_diffrn_radiation_type CuK\a
_diffrn_radiation_wavelength 1.54184
_diffrn_reflns_av_R_equivalents 0.0464
_diffrn_reflns_av_sigmaI/netI 0.0346
_diffrn_reflns_limit_h_max 17
_diffrn_reflns_limit_h_min -17
_diffrn_reflns_limit_k_max 12
_diffrn_reflns_limit_k_min -12
_diffrn_reflns_limit_l_max 21
_diffrn_reflns_limit_l_min -21
_diffrn_reflns_number 26885
_diffrn_reflns_reduction_process
;
;
_diffrn_reflns_theta_full 62.31
_diffrn_reflns_theta_max 62.31
_diffrn_reflns_theta_min 2.33
_diffrn_standards_decay_% 0
_diffrn_standards_interval_count 0
_diffrn_standards_interval_time 0
_diffrn_standards_number 0
_exptl_absorpt_coefficient_mu 7.479
_exptl_absorpt_correction_T_max 1.00000
_exptl_absorpt_correction_T_min 0.14559
_exptl_absorpt_correction_type multi-scan
_exptl_absorpt_process_details
;
CrysAlis RED, Oxford Diffraction Ltd.,
Version 1.171.30.3 (release 12-05-2006 CrysAlis171 .NET)
Empirical absorption correction using spherical harmonics,
 implemented in SCALE3 ABSPACK scaling algorithm.
;
_exptl_crystal_colour 'grey to blue'
_exptl_crystal_density_diffrn 1.413
_exptl_crystal_density_method 'Not Measured'
_exptl_crystal_description platelike
_exptl_crystal_F_000 1352
_exptl_crystal_size_max 0.260
_exptl_crystal_size_mid 0.170
_exptl_crystal_size_min 0.060
_refine_diff_density_max 0.893
_refine_diff_density_min -0.617
_refine_diff_density_rms 0.071
_refine_ls_abs_structure_details 'Flack (1983), 4101 Friedel pairs'
_refine_ls_abs_structure_Flack 0.008(4)
_refine_ls_extinction_method none
_refine_ls_goodness_of_fit_ref 1.072
_refine_ls_hydrogen_treatment constr
_refine_ls_matrix_type full
_refine_ls_number_parameters 705
_refine_ls_number_reflns 9230
_refine_ls_number_restraints 1
_refine_ls_restrained_S_all 1.072
_refine_ls_R_factor_all 0.0501
_refine_ls_R_factor_gt 0.0435
_refine_ls_shift/su_max 0.000
_refine_ls_shift/su_mean 0.000
_refine_ls_structure_factor_coef Fsqd
_refine_ls_weighting_details 'calc w=1/[\s^2^(Fo^2^)+(0.0488P)^2^+5.2881P] where P=(Fo^2^+2Fc^2^)/3'
_refine_ls_weighting_scheme calc
_refine_ls_wR_factor_gt 0.1033
_refine_ls_wR_factor_ref 0.1098
_reflns_number_gt 8508
_reflns_number_total 9230
_reflns_threshold_expression I>2\s(I)
_cod_data_source_file om100276t_si_003.cif
_cod_data_source_block (S-Fe,R-C)[CpFe(Prophos)Cl]
_cod_depositor_comments
;
The following automatic conversions were performed:

'_symmetry_cell_setting' value 'Monoclinic' changed to 'monoclinic'
according to /home/saulius/struct/CIF-dictionaries/cif_core.dic
dictionary named 'cif_core.dic' version 2.4.1 from 2010-06-29.

Automatic conversion script
Id: cif_fix_values 1715 2011-07-08 13:25:40Z adriana 
;
_cod_original_sg_symbol_H-M 'P 21'
_cod_database_code 4063621

loop_
_symmetry_equiv_pos_site_id
_symmetry_equiv_pos_as_xyz
1 x,y,z
2 -x,1/2+y,-z

loop_
_atom_site_aniso_label
_atom_site_aniso_U_11
_atom_site_aniso_U_22
_atom_site_aniso_U_33
_atom_site_aniso_U_23
_atom_site_aniso_U_13
_atom_site_aniso_U_12
Fe1 0.0238(3) 0.0241(4) 0.0191(3) 0.0028(4) 0.0028(3) 0.0017(3)
Cl1 0.0359(6) 0.0243(7) 0.0311(6) 0.0069(5) 0.0025(5) 0.0041(5)
P1 0.0233(5) 0.0207(6) 0.0190(5) 0.0006(5) 0.0007(4) 0.0008(5)
P2 0.0241(6) 0.0254(7) 0.0172(5) 0.0026(5) 0.0007(4) 0.0033(5)
C1 0.023(2) 0.023(3) 0.019(2) 0.0009(19) -0.0011(17) -0.0026(19)
C2 0.026(2) 0.023(3) 0.020(2) 0.000(2) -0.0043(18) -0.003(2)
C3 0.031(3) 0.021(3) 0.036(3) -0.001(2) -0.001(2) -0.003(2)
C4 0.029(3) 0.025(3) 0.030(3) 0.011(2) -0.001(2) 0.001(2)
C5 0.028(2) 0.034(3) 0.018(2) -0.001(2) -0.0067(18) -0.002(2)
C6 0.026(2) 0.023(3) 0.023(2) -0.004(2) 0.0012(18) -0.003(2)
C7 0.030(3) 0.023(3) 0.021(2) 0.001(2) -0.0002(19) 0.004(2)
C8 0.037(3) 0.024(3) 0.033(3) 0.000(2) 0.002(2) -0.001(2)
C9 0.032(3) 0.032(3) 0.039(3) 0.005(2) 0.001(2) -0.009(2)
C10 0.045(3) 0.020(3) 0.036(3) 0.002(2) -0.009(2) -0.005(2)
C11 0.049(3) 0.023(3) 0.023(2) 0.000(2) -0.008(2) 0.008(2)
C12 0.035(3) 0.025(3) 0.024(2) 0.004(2) -0.004(2) 0.005(2)
C13 0.022(2) 0.025(3) 0.025(2) 0.003(2) 0.0026(16) 0.002(2)
C14 0.025(2) 0.043(3) 0.025(2) 0.000(2) 0.0020(17) 0.000(2)
C15 0.022(2) 0.043(3) 0.015(2) 0.005(2) 0.0012(16) 0.000(2)
C16 0.028(2) 0.028(3) 0.023(2) -0.004(2) -0.0050(17) 0.002(2)
C17 0.032(3) 0.033(3) 0.027(2) -0.004(2) -0.0040(19) 0.006(2)
C18 0.032(2) 0.035(3) 0.037(3) -0.011(3) -0.011(2) 0.001(3)
C19 0.039(3) 0.034(3) 0.037(3) -0.005(2) -0.014(2) 0.011(2)
C20 0.051(3) 0.046(4) 0.031(3) 0.007(3) -0.010(2) 0.008(3)
C21 0.037(3) 0.035(3) 0.029(3) 0.009(2) 0.000(2) 0.007(2)
C22 0.020(2) 0.033(3) 0.024(2) -0.005(2) 0.0033(18) 0.001(2)
C23 0.027(2) 0.031(3) 0.024(2) 0.005(2) -0.0001(19) 0.000(2)
C24 0.028(2) 0.033(3) 0.042(3) 0.002(2) 0.004(2) -0.002(2)
C25 0.025(2) 0.042(4) 0.049(3) -0.010(3) 0.008(2) -0.005(2)
C26 0.027(3) 0.045(4) 0.029(3) -0.009(2) 0.000(2) 0.000(2)
C27 0.030(2) 0.036(3) 0.023(2) -0.003(2) 0.0031(19) 0.004(2)
C28 0.029(2) 0.039(3) 0.028(3) -0.001(2) 0.011(2) 0.000(2)
C29 0.024(2) 0.043(3) 0.031(3) 0.005(2) 0.007(2) 0.007(2)
C30 0.025(2) 0.045(3) 0.035(3) 0.004(3) 0.005(2) -0.003(2)
C31 0.043(3) 0.035(3) 0.018(2) 0.006(2) 0.014(2) 0.010(2)
C32 0.036(3) 0.043(3) 0.021(2) -0.005(2) 0.010(2) 0.000(2)
Fe2 0.0231(3) 0.0230(4) 0.0191(3) -0.0012(3) 0.0040(2) -0.0006(3)
Cl2 0.0347(6) 0.0205(6) 0.0284(6) -0.0033(5) 0.0009(4) -0.0018(5)
P3 0.0232(5) 0.0223(7) 0.0203(5) 0.0003(5) 0.0003(4) -0.0003(5)
P4 0.0231(5) 0.0231(7) 0.0165(5) -0.0017(5) 0.0016(4) -0.0026(5)
C33 0.028(3) 0.027(3) 0.022(2) -0.007(2) -0.0003(19) -0.001(2)
C34 0.033(2) 0.023(3) 0.027(2) -0.001(2) -0.0016(19) 0.000(2)
C35 0.049(3) 0.022(3) 0.025(3) -0.002(2) -0.005(2) 0.003(2)
C36 0.045(3) 0.015(3) 0.038(3) -0.004(2) -0.013(2) 0.006(2)
C37 0.030(3) 0.030(3) 0.043(3) -0.008(3) -0.007(2) 0.004(2)
C38 0.035(3) 0.023(3) 0.036(3) -0.001(2) 0.001(2) -0.001(2)
C39 0.018(2) 0.024(3) 0.029(3) -0.002(2) -0.0039(18) 0.0015(19)
C40 0.031(2) 0.023(3) 0.031(3) 0.004(2) -0.005(2) 0.000(2)
C41 0.036(3) 0.032(3) 0.038(3) -0.002(2) -0.011(2) 0.001(2)
C42 0.033(3) 0.029(3) 0.047(3) -0.014(3) -0.006(2) -0.001(2)
C43 0.036(3) 0.023(3) 0.047(3) 0.004(2) -0.001(2) 0.000(2)
C44 0.027(2) 0.023(3) 0.029(2) 0.002(2) -0.0014(19) 0.001(2)
C45 0.022(2) 0.026(3) 0.023(2) -0.002(2) -0.0015(16) -0.003(2)
C46 0.031(2) 0.032(3) 0.025(2) 0.001(2) 0.0038(19) 0.003(2)
C47 0.028(2) 0.027(3) 0.017(2) -0.0040(19) 0.0012(17) -0.002(2)
C48 0.030(2) 0.021(3) 0.020(2) 0.0052(19) -0.0009(18) -0.0044(19)
C49 0.032(2) 0.021(3) 0.022(2) -0.001(2) 0.0011(19) -0.005(2)
C50 0.045(3) 0.027(3) 0.026(3) 0.001(2) -0.005(2) -0.005(2)
C51 0.035(3) 0.033(3) 0.027(3) 0.012(2) -0.008(2) -0.011(2)
C52 0.027(2) 0.028(3) 0.027(2) 0.009(2) -0.0027(18) 0.002(2)
C53 0.028(2) 0.025(3) 0.021(2) 0.006(2) -0.0006(18) -0.001(2)
C54 0.017(2) 0.031(3) 0.024(2) 0.000(2) 0.0019(17) -0.0033(19)
C55 0.028(2) 0.033(3) 0.018(2) -0.002(2) -0.0007(18) -0.007(2)
C56 0.028(2) 0.035(3) 0.024(2) 0.006(2) 0.0030(19) 0.003(2)
C57 0.030(2) 0.030(3) 0.038(3) 0.012(3) 0.0057(19) 0.004(2)
C58 0.034(3) 0.027(3) 0.035(3) -0.006(2) 0.004(2) -0.003(2)
C59 0.030(3) 0.024(3) 0.026(2) -0.004(2) -0.0006(19) 0.000(2)
C60 0.033(3) 0.050(4) 0.021(2) 0.006(2) 0.010(2) 0.005(2)
C61 0.041(3) 0.043(4) 0.027(3) -0.010(2) 0.017(2) -0.012(3)
C62 0.030(3) 0.040(3) 0.041(3) 0.003(3) 0.013(2) 0.009(2)
C63 0.023(2) 0.041(3) 0.035(3) 0.006(2) 0.010(2) -0.003(2)
C64 0.030(3) 0.043(3) 0.032(3) 0.006(2) 0.014(2) -0.001(2)
Cl3 0.1002(15) 0.176(3) 0.0368(9) -0.0023(12) -0.0094(9) 0.0540(16)
Cl4 0.0683(10) 0.0404(9) 0.0555(9) -0.0031(7) -0.0121(7) 0.0109(7)
C65 0.040(3) 0.061(5) 0.066(4) -0.002(4) 0.001(3) 0.005(3)
Cl5 0.0438(7) 0.0556(9) 0.0481(8) 0.0181(7) 0.0140(6) 0.0081(7)
Cl6 0.0532(8) 0.0982(15) 0.0606(9) 0.0388(11) 0.0155(7) 0.0083(10)
C66 0.041(3) 0.065(5) 0.055(4) 0.016(3) 0.008(3) 0.006(3)

loop_
_atom_site_label
_atom_site_type_symbol
_atom_site_thermal_displace_type
_atom_site_fract_x
_atom_site_fract_y
_atom_site_fract_z
_atom_site_occupancy
_atom_site_U_iso_or_equiv
_atom_site_calc_flag
_atom_site_refinement_flags
Fe1 Fe Uani 0.25402(4) 0.36848(7) 0.44976(3) 1.000 0.0223(2) . .
Cl1 Cl Uani 0.19323(8) 0.56609(11) 0.46095(6) 1.000 0.0304(4) . .
P1 P Uani 0.25998(7) 0.36502(13) 0.56507(5) 1.000 0.0211(3) . .
P2 P Uani 0.12353(7) 0.27961(12) 0.45261(6) 1.000 0.0223(3) . .
C1 C Uani 0.3097(3) 0.2336(5) 0.6152(2) 1.000 0.0218(14) . .
C2 C Uani 0.3196(3) 0.1187(4) 0.5836(2) 1.000 0.0233(14) . .
C3 C Uani 0.3550(3) 0.0200(5) 0.6228(3) 1.000 0.0295(17) . .
C4 C Uani 0.3801(3) 0.0336(5) 0.6935(3) 1.000 0.0282(17) . .
C5 C Uani 0.3709(3) 0.1476(5) 0.7261(2) 1.000 0.0271(14) . .
C6 C Uani 0.3364(3) 0.2460(5) 0.6877(2) 1.000 0.0240(14) . .
C7 C Uani 0.3193(3) 0.4946(5) 0.6095(2) 1.000 0.0248(16) . .
C8 C Uani 0.4117(3) 0.4965(5) 0.6062(3) 1.000 0.0314(17) . .
C9 C Uani 0.4620(3) 0.5915(5) 0.6352(3) 1.000 0.0344(17) . .
C10 C Uani 0.4223(4) 0.6887(5) 0.6678(3) 1.000 0.0343(17) . .
C11 C Uani 0.3310(4) 0.6893(5) 0.6713(3) 1.000 0.0322(16) . .
C12 C Uani 0.2793(3) 0.5934(5) 0.6420(2) 1.000 0.0283(16) . .
C13 C Uani 0.1431(3) 0.3655(5) 0.5913(2) 1.000 0.0240(14) . .
C14 C Uani 0.1305(3) 0.3435(5) 0.6696(2) 1.000 0.0310(14) . .
C15 C Uani 0.0942(3) 0.2646(5) 0.5454(2) 1.000 0.0267(14) . .
C16 C Uani 0.0248(3) 0.3496(5) 0.4062(2) 1.000 0.0267(14) . .
C17 C Uani -0.0605(3) 0.3081(5) 0.4178(3) 1.000 0.0310(16) . .
C18 C Uani -0.1343(3) 0.3591(6) 0.3811(3) 1.000 0.0354(16) . .
C19 C Uani -0.1243(4) 0.4500(5) 0.3310(3) 1.000 0.0375(17) . .
C20 C Uani -0.0401(4) 0.4902(6) 0.3178(3) 1.000 0.0433(19) . .
C21 C Uani 0.0346(3) 0.4407(5) 0.3554(3) 1.000 0.0338(17) . .
C22 C Uani 0.1144(3) 0.1231(5) 0.4156(2) 1.000 0.0256(14) . .
C23 C Uani 0.1368(3) 0.0165(5) 0.4546(3) 1.000 0.0274(14) . .
C24 C Uani 0.1386(3) -0.0997(5) 0.4220(3) 1.000 0.0343(16) . .
C25 C Uani 0.1188(3) -0.1108(6) 0.3497(3) 1.000 0.0384(18) . .
C26 C Uani 0.0956(3) -0.0053(5) 0.3104(3) 1.000 0.0338(19) . .
C27 C Uani 0.0928(3) 0.1094(5) 0.3428(2) 1.000 0.0296(14) . .
C28 C Uani 0.3175(3) 0.2276(5) 0.4009(2) 1.000 0.0316(16) . .
C29 C Uani 0.3802(3) 0.2964(5) 0.4431(3) 1.000 0.0324(16) . .
C30 C Uani 0.3791(3) 0.4205(6) 0.4191(3) 1.000 0.0349(16) . .
C31 C Uani 0.3147(3) 0.4252(5) 0.3600(2) 1.000 0.0314(16) . .
C32 C Uani 0.2782(3) 0.3082(5) 0.3483(2) 1.000 0.0329(16) . .
Fe2 Fe Uani 0.25983(4) 0.85974(7) 0.07315(3) 1.000 0.0216(2) . .
Cl2 Cl Uani 0.32295(8) 1.05266(11) 0.05281(6) 1.000 0.0279(3) . .
P3 P Uani 0.23757(7) 0.84833(12) -0.04205(5) 1.000 0.0220(3) . .
P4 P Uani 0.38578(7) 0.76251(11) 0.06049(6) 1.000 0.0209(3) . .
C33 C Uani 0.1739(3) 0.9738(5) -0.0871(2) 1.000 0.0258(16) . .
C34 C Uani 0.2123(3) 1.0719(5) -0.1218(2) 1.000 0.0279(14) . .
C35 C Uani 0.1587(4) 1.1631(5) -0.1544(3) 1.000 0.0324(17) . .
C36 C Uani 0.0672(4) 1.1591(5) -0.1521(3) 1.000 0.0335(17) . .
C37 C Uani 0.0294(3) 1.0635(5) -0.1165(3) 1.000 0.0348(17) . .
C38 C Uani 0.0825(3) 0.9716(5) -0.0843(3) 1.000 0.0314(17) . .
C39 C Uani 0.1810(3) 0.7143(5) -0.0848(2) 1.000 0.0240(16) . .
C40 C Uani 0.1459(3) 0.7198(5) -0.1559(3) 1.000 0.0287(16) . .
C41 C Uani 0.1048(3) 0.6190(5) -0.1884(3) 1.000 0.0360(17) . .
C42 C Uani 0.0964(3) 0.5095(5) -0.1508(3) 1.000 0.0368(17) . .
C43 C Uani 0.1309(3) 0.5030(5) -0.0810(3) 1.000 0.0356(17) . .
C44 C Uani 0.1725(3) 0.6029(5) -0.0489(3) 1.000 0.0265(14) . .
C45 C Uani 0.3499(3) 0.8442(5) -0.0772(2) 1.000 0.0238(14) . .
C46 C Uani 0.3519(3) 0.8231(5) -0.1559(2) 1.000 0.0293(14) . .
C47 C Uani 0.4016(3) 0.7443(5) -0.0349(2) 1.000 0.0240(14) . .
C48 C Uani 0.4914(3) 0.8291(4) 0.0975(2) 1.000 0.0238(14) . .
C49 C Uani 0.4913(3) 0.9244(4) 0.1477(2) 1.000 0.0251(14) . .
C50 C Uani 0.5710(3) 0.9743(5) 0.1747(3) 1.000 0.0331(17) . .
C51 C Uani 0.6503(3) 0.9360(5) 0.1520(3) 1.000 0.0322(17) . .
C52 C Uani 0.6515(3) 0.8407(5) 0.1034(2) 1.000 0.0276(14) . .
C53 C Uani 0.5720(3) 0.7860(5) 0.0764(2) 1.000 0.0248(14) . .
C54 C Uani 0.3951(3) 0.6061(5) 0.0975(2) 1.000 0.0240(14) . .
C55 C Uani 0.4169(3) 0.5938(5) 0.1701(2) 1.000 0.0265(14) . .
C56 C Uani 0.4148(3) 0.4797(5) 0.2032(3) 1.000 0.0290(14) . .
C57 C Uani 0.3938(3) 0.3741(6) 0.1643(3) 1.000 0.0325(16) . .
C58 C Uani 0.3748(3) 0.3826(5) 0.0917(3) 1.000 0.0319(17) . .
C59 C Uani 0.3753(3) 0.4977(5) 0.0589(3) 1.000 0.0268(16) . .
C60 C Uani 0.2489(3) 0.8112(5) 0.1789(2) 1.000 0.0343(18) . .
C61 C Uani 0.2123(4) 0.9281(6) 0.1662(3) 1.000 0.0363(19) . .
C62 C Uani 0.1416(3) 0.9189(5) 0.1125(3) 1.000 0.0365(17) . .
C63 C Uani 0.1356(3) 0.7930(5) 0.0928(3) 1.000 0.0326(16) . .
C64 C Uani 0.2019(3) 0.7267(6) 0.1327(3) 1.000 0.0344(17) . .
Cl3 Cl Uani 0.12193(15) 0.3035(3) 0.17930(9) 1.000 0.1051(12) . .
Cl4 Cl Uani 0.07979(11) 0.22548(16) 0.03539(8) 1.000 0.0556(5) . .
C65 C Uani 0.1628(4) 0.2777(7) 0.0975(3) 1.000 0.056(2) . .
Cl5 Cl Uani 0.56516(9) 0.22831(16) 0.65216(8) 1.000 0.0486(5) . .
Cl6 Cl Uani 0.61960(10) 0.3751(2) 0.53526(9) 1.000 0.0701(6) . .
C66 C Uani 0.6552(4) 0.2811(7) 0.6060(3) 1.000 0.053(2) . .
H2A H Uiso 0.30200 0.10800 0.53480 1.000 0.0280 calc R
H3A H Uiso 0.36210 -0.05800 0.60070 1.000 0.0350 calc R
H4A H Uiso 0.40380 -0.03510 0.72010 1.000 0.0340 calc R
H5A H Uiso 0.38840 0.15720 0.77500 1.000 0.0320 calc R
H6A H Uiso 0.33030 0.32390 0.71020 1.000 0.0290 calc R
H8A H Uiso 0.44000 0.43050 0.58340 1.000 0.0380 calc R
H9A H Uiso 0.52480 0.59060 0.63290 1.000 0.0410 calc R
H10A H Uiso 0.45740 0.75490 0.68770 1.000 0.0410 calc R
H11A H Uiso 0.30340 0.75600 0.69400 1.000 0.0390 calc R
H12A H Uiso 0.21640 0.59510 0.64400 1.000 0.0340 calc R
H13 H Uiso 0.11590 0.44750 0.57770 1.000 0.0290 calc R
H14A H Uiso 0.06710 0.35000 0.67750 1.000 0.0370 calc R
H14B H Uiso 0.16410 0.40600 0.69810 1.000 0.0370 calc R
H14C H Uiso 0.15220 0.26060 0.68320 1.000 0.0370 calc R
H15A H Uiso 0.02900 0.27380 0.54750 1.000 0.0320 calc R
H15B H Uiso 0.11160 0.18140 0.56370 1.000 0.0320 calc R
H17A H Uiso -0.06790 0.24410 0.45130 1.000 0.0370 calc R
H18A H Uiso -0.19220 0.33170 0.39030 1.000 0.0430 calc R
H19A H Uiso -0.17520 0.48470 0.30570 1.000 0.0450 calc R
H20A H Uiso -0.03310 0.55190 0.28300 1.000 0.0520 calc R
H21A H Uiso 0.09240 0.46910 0.34640 1.000 0.0410 calc R
H23A H Uiso 0.15100 0.02300 0.50410 1.000 0.0330 calc R
H24A H Uiso 0.15350 -0.17140 0.44950 1.000 0.0410 calc R
H25A H Uiso 0.12110 -0.18940 0.32740 1.000 0.0460 calc R
H26A H Uiso 0.08140 -0.01200 0.26100 1.000 0.0400 calc R
H27A H Uiso 0.07600 0.18030 0.31520 1.000 0.0360 calc R
H28A H Uiso 0.30390 0.14240 0.40650 1.000 0.0380 calc R
H29A H Uiso 0.41740 0.26470 0.48160 1.000 0.0390 calc R
H30A H Uiso 0.41420 0.48740 0.43850 1.000 0.0420 calc R
H31A H Uiso 0.29920 0.49720 0.33300 1.000 0.0380 calc R
H32A H Uiso 0.23460 0.28600 0.31160 1.000 0.0400 calc R
H34A H Uiso 0.27520 1.07630 -0.12320 1.000 0.0330 calc R
H35A H Uiso 0.18520 1.22900 -0.17860 1.000 0.0390 calc R
H36A H Uiso 0.03070 1.22140 -0.17480 1.000 0.0400 calc R
H37A H Uiso -0.03340 1.06060 -0.11400 1.000 0.0420 calc R
H38A H Uiso 0.05560 0.90620 -0.06000 1.000 0.0380 calc R
H40A H Uiso 0.15080 0.79470 -0.18170 1.000 0.0340 calc R
H41A H Uiso 0.08220 0.62410 -0.23650 1.000 0.0430 calc R
H42A H Uiso 0.06720 0.43970 -0.17260 1.000 0.0440 calc R
H43A H Uiso 0.12560 0.42820 -0.05530 1.000 0.0430 calc R
H44A H Uiso 0.19590 0.59620 -0.00120 1.000 0.0320 calc R
H45 H Uiso 0.37960 0.92550 -0.06570 1.000 0.0280 calc R
H46A H Uiso 0.41330 0.83030 -0.16930 1.000 0.0350 calc R
H46B H Uiso 0.31460 0.88540 -0.18150 1.000 0.0350 calc R
H46C H Uiso 0.32900 0.74010 -0.16790 1.000 0.0350 calc R
H47A H Uiso 0.46570 0.75080 -0.04270 1.000 0.0290 calc R
H47B H Uiso 0.38050 0.66140 -0.05110 1.000 0.0290 calc R
H49A H Uiso 0.43670 0.95430 0.16300 1.000 0.0300 calc R
H50A H Uiso 0.57060 1.03690 0.20990 1.000 0.0390 calc R
H51A H Uiso 0.70430 0.97460 0.16950 1.000 0.0380 calc R
H52A H Uiso 0.70670 0.81220 0.08840 1.000 0.0330 calc R
H53A H Uiso 0.57310 0.71960 0.04360 1.000 0.0300 calc R
H55A H Uiso 0.43350 0.66530 0.19720 1.000 0.0320 calc R
H56A H Uiso 0.42780 0.47400 0.25280 1.000 0.0350 calc R
H57A H Uiso 0.39240 0.29580 0.18720 1.000 0.0390 calc R
H58A H Uiso 0.36150 0.31000 0.06460 1.000 0.0380 calc R
H59A H Uiso 0.36190 0.50290 0.00930 1.000 0.0320 calc R
H60A H Uiso 0.29680 0.79160 0.21260 1.000 0.0410 calc R
H61A H Uiso 0.23150 1.00230 0.18960 1.000 0.0440 calc R
H62A H Uiso 0.10540 0.98480 0.09350 1.000 0.0440 calc R
H63A H Uiso 0.09360 0.75880 0.05830 1.000 0.0390 calc R
H64A H Uiso 0.21330 0.64030 0.12930 1.000 0.0410 calc R
H65A H Uiso 0.21110 0.21540 0.10260 1.000 0.0670 calc R
H65B H Uiso 0.18830 0.35580 0.08050 1.000 0.0670 calc R
H66A H Uiso 0.69700 0.32810 0.63870 1.000 0.0640 calc R
H66B H Uiso 0.68760 0.20880 0.58850 1.000 0.0640 calc R

loop_
_atom_type_symbol
_atom_type_description
_atom_type_scat_dispersion_real
_atom_type_scat_dispersion_imag
_atom_type_scat_source
P P 0.2955 0.4335 'International Tables Vol C Tables 4.2.6.8 and 6.1.1.4'
Fe Fe -1.1336 3.1974 'International Tables Vol C Tables 4.2.6.8 and 6.1.1.4'
Cl Cl 0.3639 0.7018 'International Tables Vol C Tables 4.2.6.8 and 6.1.1.4'
H H 0.0000 0.0000 'International Tables Vol C Tables 4.2.6.8 and 6.1.1.4'
C C 0.0181 0.0091 'International Tables Vol C Tables 4.2.6.8 and 6.1.1.4'

loop_
_geom_angle_atom_site_label_1
_geom_angle_atom_site_label_2
_geom_angle_atom_site_label_3
_geom_angle
_geom_angle_publ_flag
Cl1 Fe1 P1 84.89(5) yes
Cl1 Fe1 P2 92.21(5) yes
Cl1 Fe1 C28 156.24(13) yes
Cl1 Fe1 C29 135.86(15) yes
Cl1 Fe1 C30 98.52(18) yes
Cl1 Fe1 C31 90.34(15) yes
Cl1 Fe1 C32 117.67(15) yes
P1 Fe1 P2 86.35(5) yes
P1 Fe1 C28 117.08(12) yes
P1 Fe1 C29 95.00(16) yes
P1 Fe1 C30 108.34(16) yes
P1 Fe1 C31 146.80(13) yes
P1 Fe1 C32 157.10(15) yes
P2 Fe1 C28 97.85(14) yes
P2 Fe1 C29 131.90(15) yes
P2 Fe1 C30 162.43(17) yes
P2 Fe1 C31 126.72(13) yes
P2 Fe1 C32 96.09(14) yes
C28 Fe1 C29 39.8(2) yes
C28 Fe1 C30 67.2(2) yes
C28 Fe1 C31 66.41(19) yes
C28 Fe1 C32 40.02(18) yes
C29 Fe1 C30 39.8(2) yes
C29 Fe1 C31 66.3(2) yes
C29 Fe1 C32 66.5(2) yes
C30 Fe1 C31 39.97(19) yes
C30 Fe1 C32 66.6(2) yes
C31 Fe1 C32 38.8(2) yes
C62 Fe2 C64 66.9(2) yes
C63 Fe2 C64 39.7(2) yes
P3 Fe2 C64 118.02(17) yes
P4 Fe2 C60 96.73(14) yes
P4 Fe2 C61 127.94(17) yes
Cl2 Fe2 P3 85.30(5) yes
Cl2 Fe2 P4 92.39(5) yes
Cl2 Fe2 C60 116.41(15) yes
Cl2 Fe2 C61 89.74(18) yes
Cl2 Fe2 C62 99.00(15) yes
Cl2 Fe2 C63 136.66(15) yes
Cl2 Fe2 C64 155.07(17) yes
P3 Fe2 P4 86.08(5) yes
P3 Fe2 C60 157.86(14) yes
P3 Fe2 C61 145.84(17) yes
P3 Fe2 C62 107.79(16) yes
P3 Fe2 C63 95.11(16) yes
C60 Fe2 C62 66.5(2) yes
C60 Fe2 C63 66.5(2) yes
C60 Fe2 C64 39.9(2) yes
P4 Fe2 C62 162.63(16) yes
P4 Fe2 C63 130.93(15) yes
P4 Fe2 C64 97.63(15) yes
C60 Fe2 C61 38.8(2) yes
C61 Fe2 C62 39.8(2) yes
C61 Fe2 C63 66.2(2) yes
C61 Fe2 C64 66.1(2) yes
C62 Fe2 C63 39.7(2) yes
C1 P1 C7 100.7(2) yes
C1 P1 C13 102.7(2) yes
Fe1 P1 C13 107.46(13) yes
Fe1 P1 C1 121.14(15) yes
Fe1 P1 C7 115.50(14) yes
C7 P1 C13 108.2(2) yes
Fe1 P2 C16 120.28(17) yes
Fe1 P2 C22 115.82(15) yes
C15 P2 C22 105.5(2) yes
C16 P2 C22 99.3(2) yes
C15 P2 C16 104.5(2) yes
Fe1 P2 C15 109.90(15) yes
Fe2 P3 C33 117.36(14) yes
Fe2 P3 C39 121.09(14) yes
Fe2 P3 C45 106.54(13) yes
C33 P3 C39 99.6(2) yes
C33 P3 C45 107.9(2) yes
C39 P3 C45 103.1(2) yes
C48 P4 C54 100.1(2) yes
Fe2 P4 C48 120.10(15) yes
Fe2 P4 C47 109.48(15) yes
C47 P4 C54 105.4(2) yes
Fe2 P4 C54 116.10(15) yes
C47 P4 C48 104.1(2) yes
P1 C1 C6 120.5(4) yes
P1 C1 C2 121.2(3) yes
C2 C1 C6 118.3(4) no
C1 C2 C3 120.2(4) no
C2 C3 C4 120.7(5) no
C3 C4 C5 120.1(5) no
C4 C5 C6 119.7(4) no
C1 C6 C5 121.0(5) no
P1 C7 C8 116.3(4) yes
P1 C7 C12 125.2(4) yes
C8 C7 C12 118.3(5) no
C7 C8 C9 121.1(5) no
C8 C9 C10 120.4(5) no
C9 C10 C11 119.5(5) no
C10 C11 C12 120.5(5) no
C7 C12 C11 120.1(4) no
P1 C13 C14 116.6(3) yes
P1 C13 C15 105.4(3) yes
C14 C13 C15 110.5(4) no
P2 C15 C13 109.7(3) yes
P2 C16 C17 121.0(4) yes
P2 C16 C21 119.9(3) yes
C17 C16 C21 118.9(4) no
C16 C17 C18 120.6(5) no
C17 C18 C19 120.3(5) no
C18 C19 C20 119.8(5) no
C19 C20 C21 120.2(5) no
C16 C21 C20 120.1(5) no
C23 C22 C27 117.7(5) no
P2 C22 C27 118.7(4) yes
P2 C22 C23 123.2(3) yes
C22 C23 C24 121.0(5) no
C23 C24 C25 120.3(5) no
C24 C25 C26 119.1(6) no
C25 C26 C27 120.5(5) no
C22 C27 C26 121.3(5) no
Fe1 C28 C32 71.4(3) yes
C29 C28 C32 107.7(5) no
Fe1 C28 C29 70.5(3) yes
C28 C29 C30 109.0(5) no
Fe1 C29 C28 69.6(3) yes
Fe1 C29 C30 71.0(3) yes
Fe1 C30 C31 69.9(3) yes
C29 C30 C31 106.1(5) no
Fe1 C30 C29 69.2(3) yes
Fe1 C31 C30 70.2(3) yes
C30 C31 C32 109.3(5) no
Fe1 C31 C32 70.8(2) yes
Fe1 C32 C28 68.6(2) yes
C28 C32 C31 107.8(4) no
Fe1 C32 C31 70.4(2) yes
C3 C2 H2A 120.00 no
C1 C2 H2A 120.00 no
C2 C3 H3A 120.00 no
C4 C3 H3A 120.00 no
C5 C4 H4A 120.00 no
C3 C4 H4A 120.00 no
C4 C5 H5A 120.00 no
C6 C5 H5A 120.00 no
C1 C6 H6A 120.00 no
C5 C6 H6A 119.00 no
C9 C8 H8A 119.00 no
C7 C8 H8A 119.00 no
C10 C9 H9A 120.00 no
C8 C9 H9A 120.00 no
C11 C10 H10A 120.00 no
C9 C10 H10A 120.00 no
C12 C11 H11A 120.00 no
C10 C11 H11A 120.00 no
C7 C12 H12A 120.00 no
C11 C12 H12A 120.00 no
P1 C13 H13 108.00 no
C14 C13 H13 108.00 no
C15 C13 H13 108.00 no
C13 C14 H14A 109.00 no
C13 C14 H14B 109.00 no
C13 C14 H14C 109.00 no
H14A C14 H14B 110.00 no
H14A C14 H14C 110.00 no
H14B C14 H14C 110.00 no
P2 C15 H15B 110.00 no
C13 C15 H15A 110.00 no
C13 C15 H15B 110.00 no
H15A C15 H15B 108.00 no
P2 C15 H15A 110.00 no
C18 C17 H17A 120.00 no
C16 C17 H17A 120.00 no
C17 C18 H18A 120.00 no
C19 C18 H18A 120.00 no
C20 C19 H19A 120.00 no
C18 C19 H19A 120.00 no
C19 C20 H20A 120.00 no
C21 C20 H20A 120.00 no
C20 C21 H21A 120.00 no
C16 C21 H21A 120.00 no
C24 C23 H23A 120.00 no
C22 C23 H23A 119.00 no
C23 C24 H24A 120.00 no
C25 C24 H24A 120.00 no
C26 C25 H25A 120.00 no
C24 C25 H25A 120.00 no
C25 C26 H26A 120.00 no
C27 C26 H26A 120.00 no
C26 C27 H27A 119.00 no
C22 C27 H27A 119.00 no
C29 C28 H28A 126.00 no
C32 C28 H28A 126.00 no
Fe1 C28 H28A 124.00 no
Fe1 C29 H29A 125.00 no
C30 C29 H29A 125.00 no
C28 C29 H29A 126.00 no
Fe1 C30 H30A 126.00 no
C31 C30 H30A 127.00 no
C29 C30 H30A 127.00 no
C30 C31 H31A 125.00 no
C32 C31 H31A 125.00 no
Fe1 C31 H31A 125.00 no
C31 C32 H32A 126.00 no
Fe1 C32 H32A 126.00 no
C28 C32 H32A 126.00 no
P3 C33 C34 124.0(3) yes
P3 C33 C38 117.2(4) yes
C34 C33 C38 118.8(5) no
C33 C34 C35 120.0(4) no
C34 C35 C36 120.7(5) no
C35 C36 C37 119.2(5) no
C36 C37 C38 120.3(5) no
C33 C38 C37 120.9(5) no
P3 C39 C40 121.1(4) yes
P3 C39 C44 121.3(3) yes
C40 C39 C44 117.6(5) no
C39 C40 C41 121.3(5) no
C40 C41 C42 119.8(5) no
C41 C42 C43 119.4(5) no
C42 C43 C44 120.8(5) no
C39 C44 C43 121.2(5) no
P3 C45 C46 116.3(3) yes
P3 C45 C47 105.6(3) yes
C46 C45 C47 111.5(4) no
P4 C47 C45 110.0(3) yes
P4 C48 C49 120.1(3) yes
P4 C48 C53 120.7(3) yes
C49 C48 C53 119.2(4) no
C48 C49 C50 119.6(4) no
C49 C50 C51 121.5(5) no
C50 C51 C52 119.5(5) no
C51 C52 C53 120.3(4) no
C48 C53 C52 119.8(4) no
P4 C54 C55 118.1(4) yes
P4 C54 C59 124.2(3) yes
C55 C54 C59 117.5(5) no
C54 C55 C56 121.4(5) no
C55 C56 C57 120.2(5) no
C56 C57 C58 119.9(6) no
C57 C58 C59 119.8(5) no
C54 C59 C58 121.3(5) no
Fe2 C60 C61 70.5(3) yes
Fe2 C60 C64 68.8(3) yes
C61 C60 C64 107.7(4) no
Fe2 C61 C60 70.7(3) yes
Fe2 C61 C62 69.8(3) yes
C60 C61 C62 109.1(5) no
Fe2 C62 C61 70.4(3) yes
Fe2 C62 C63 69.4(3) yes
C61 C62 C63 106.7(5) no
Fe2 C63 C62 70.8(3) yes
Fe2 C63 C64 70.0(3) yes
C62 C63 C64 108.6(5) no
Fe2 C64 C60 71.3(3) yes
Fe2 C64 C63 70.3(3) yes
C60 C64 C63 108.0(5) no
C33 C34 H34A 120.00 no
C35 C34 H34A 120.00 no
C34 C35 H35A 120.00 no
C36 C35 H35A 120.00 no
C35 C36 H36A 120.00 no
C37 C36 H36A 120.00 no
C36 C37 H37A 120.00 no
C38 C37 H37A 120.00 no
C33 C38 H38A 120.00 no
C37 C38 H38A 119.00 no
C39 C40 H40A 119.00 no
C41 C40 H40A 119.00 no
C40 C41 H41A 120.00 no
C42 C41 H41A 120.00 no
C41 C42 H42A 120.00 no
C43 C42 H42A 120.00 no
C42 C43 H43A 120.00 no
C44 C43 H43A 120.00 no
C39 C44 H44A 119.00 no
C43 C44 H44A 119.00 no
P3 C45 H45 108.00 no
C46 C45 H45 108.00 no
C47 C45 H45 108.00 no
C45 C46 H46A 110.00 no
C45 C46 H46B 109.00 no
C45 C46 H46C 109.00 no
H46A C46 H46B 109.00 no
H46A C46 H46C 110.00 no
H46B C46 H46C 109.00 no
P4 C47 H47A 110.00 no
P4 C47 H47B 110.00 no
C45 C47 H47A 110.00 no
C45 C47 H47B 110.00 no
H47A C47 H47B 108.00 no
C48 C49 H49A 120.00 no
C50 C49 H49A 120.00 no
C49 C50 H50A 119.00 no
C51 C50 H50A 119.00 no
C50 C51 H51A 120.00 no
C52 C51 H51A 120.00 no
C51 C52 H52A 120.00 no
C53 C52 H52A 120.00 no
C48 C53 H53A 120.00 no
C52 C53 H53A 120.00 no
C54 C55 H55A 119.00 no
C56 C55 H55A 119.00 no
C55 C56 H56A 120.00 no
C57 C56 H56A 120.00 no
C56 C57 H57A 120.00 no
C58 C57 H57A 120.00 no
C57 C58 H58A 120.00 no
C59 C58 H58A 120.00 no
C54 C59 H59A 119.00 no
C58 C59 H59A 119.00 no
Fe2 C60 H60A 126.00 no
C61 C60 H60A 126.00 no
C64 C60 H60A 126.00 no
Fe2 C61 H61A 126.00 no
C60 C61 H61A 125.00 no
C62 C61 H61A 125.00 no
Fe2 C62 H62A 125.00 no
C61 C62 H62A 127.00 no
C63 C62 H62A 127.00 no
Fe2 C63 H63A 125.00 no
C62 C63 H63A 126.00 no
C64 C63 H63A 126.00 no
Fe2 C64 H64A 124.00 no
C60 C64 H64A 126.00 no
C63 C64 H64A 126.00 no
Cl3 C65 Cl4 111.9(3) yes
Cl3 C65 H65A 109.00 no
Cl3 C65 H65B 109.00 no
Cl4 C65 H65A 109.00 no
Cl4 C65 H65B 109.00 no
H65A C65 H65B 108.00 no
Cl5 C66 Cl6 111.7(3) yes
Cl5 C66 H66A 109.00 no
Cl5 C66 H66B 109.00 no
Cl6 C66 H66A 109.00 no
Cl6 C66 H66B 109.00 no
H66A C66 H66B 108.00 no

loop_
_geom_bond_atom_site_label_1
_geom_bond_atom_site_label_2
_geom_bond_distance
_geom_bond_publ_flag
Fe1 Cl1 2.3350(14) yes
Fe1 P1 2.1850(11) yes
Fe1 P2 2.1900(13) yes
Fe1 C28 2.053(5) yes
Fe1 C29 2.065(5) yes
Fe1 C30 2.090(5) yes
Fe1 C31 2.086(4) yes
Fe1 C32 2.091(4) yes
Fe2 P4 2.1957(13) yes
Fe2 C60 2.094(4) yes
Fe2 C61 2.090(6) yes
Fe2 C62 2.082(5) yes
Fe2 C63 2.064(5) yes
Fe2 Cl2 2.3313(14) yes
Fe2 P3 2.1912(11) yes
Fe2 C64 2.061(6) yes
Cl3 C65 1.736(6) yes
Cl4 C65 1.745(6) yes
Cl5 C66 1.764(6) yes
Cl6 C66 1.735(7) yes
P1 C1 1.835(5) yes
P1 C13 1.865(5) yes
P1 C7 1.829(5) yes
P2 C22 1.829(5) yes
P2 C16 1.832(5) yes
P2 C15 1.856(4) yes
P3 C33 1.832(5) yes
P3 C45 1.865(5) yes
P3 C39 1.835(5) yes
P4 C48 1.835(5) yes
P4 C54 1.828(5) yes
P4 C47 1.855(4) yes
C1 C6 1.411(5) no
C1 C2 1.390(7) no
C2 C3 1.382(7) no
C3 C4 1.375(8) no
C4 C5 1.388(7) no
C5 C6 1.367(7) no
C7 C8 1.397(6) no
C7 C12 1.391(7) no
C8 C9 1.365(7) no
C9 C10 1.377(8) no
C10 C11 1.381(9) no
C11 C12 1.385(7) no
C13 C15 1.545(7) no
C13 C14 1.532(5) no
C16 C21 1.392(7) no
C16 C17 1.393(7) no
C17 C18 1.380(7) no
C18 C19 1.382(8) no
C19 C20 1.381(9) no
C20 C21 1.392(8) no
C22 C27 1.404(5) no
C22 C23 1.395(7) no
C23 C24 1.399(8) no
C24 C25 1.388(8) no
C25 C26 1.390(8) no
C26 C27 1.383(7) no
C28 C29 1.403(7) no
C28 C32 1.419(6) no
C29 C30 1.413(8) no
C30 C31 1.427(7) no
C31 C32 1.387(7) no
C2 H2A 0.9500 no
C3 H3A 0.9500 no
C4 H4A 0.9500 no
C5 H5A 0.9500 no
C6 H6A 0.9500 no
C8 H8A 0.9500 no
C9 H9A 0.9500 no
C10 H10A 0.9500 no
C11 H11A 0.9500 no
C12 H12A 0.9500 no
C13 H13 1.0000 no
C14 H14B 0.9800 no
C14 H14A 0.9800 no
C14 H14C 0.9800 no
C15 H15A 0.9900 no
C15 H15B 0.9900 no
C17 H17A 0.9500 no
C18 H18A 0.9500 no
C19 H19A 0.9500 no
C20 H20A 0.9500 no
C21 H21A 0.9500 no
C23 H23A 0.9500 no
C24 H24A 0.9500 no
C25 H25A 0.9500 no
C26 H26A 0.9500 no
C27 H27A 0.9500 no
C28 H28A 0.9500 no
C29 H29A 0.9500 no
C30 H30A 0.9500 no
C31 H31A 0.9500 no
C32 H32A 0.9500 no
C33 C34 1.395(7) no
C33 C38 1.381(6) no
C34 C35 1.388(7) no
C35 C36 1.382(9) no
C36 C37 1.379(8) no
C37 C38 1.386(7) no
C39 C40 1.413(7) no
C39 C44 1.392(7) no
C40 C41 1.374(8) no
C41 C42 1.391(8) no
C42 C43 1.388(8) no
C43 C44 1.366(8) no
C45 C46 1.514(5) no
C45 C47 1.522(7) no
C48 C53 1.387(6) no
C48 C49 1.402(6) no
C49 C50 1.378(7) no
C50 C51 1.364(7) no
C51 C52 1.382(7) no
C52 C53 1.396(7) no
C54 C59 1.400(7) no
C54 C55 1.399(5) no
C55 C56 1.383(7) no
C56 C57 1.381(8) no
C57 C58 1.390(8) no
C58 C59 1.389(8) no
C60 C64 1.416(7) no
C60 C61 1.389(8) no
C61 C62 1.420(8) no
C62 C63 1.409(8) no
C63 C64 1.402(7) no
C34 H34A 0.9500 no
C35 H35A 0.9500 no
C36 H36A 0.9500 no
C37 H37A 0.9500 no
C38 H38A 0.9500 no
C40 H40A 0.9500 no
C41 H41A 0.9500 no
C42 H42A 0.9500 no
C43 H43A 0.9500 no
C44 H44A 0.9500 no
C45 H45 1.0000 no
C46 H46B 0.9800 no
C46 H46A 0.9800 no
C46 H46C 0.9800 no
C47 H47B 0.9900 no
C47 H47A 0.9900 no
C49 H49A 0.9500 no
C50 H50A 0.9500 no
C51 H51A 0.9500 no
C52 H52A 0.9500 no
C53 H53A 0.9500 no
C55 H55A 0.9500 no
C56 H56A 0.9500 no
C57 H57A 0.9500 no
C58 H58A 0.9500 no
C59 H59A 0.9500 no
C60 H60A 0.9500 no
C61 H61A 0.9500 no
C62 H62A 0.9500 no
C63 H63A 0.9500 no
C64 H64A 0.9500 no
C65 H65B 0.9900 no
C65 H65A 0.9900 no
C66 H66A 0.9900 no
C66 H66B 0.9900 no

loop_
_geom_contact_atom_site_label_1
_geom_contact_atom_site_label_2
_geom_contact_distance
_geom_contact_site_symmetry_2
_geom_contact_publ_flag
Fe1 H2A 3.2900 . no
Fe1 H21A 3.2000 . no
Fe2 H49A 3.2200 . no
Fe2 H44A 3.2800 . no
Cl1 P2 3.2623(17) . no
Cl1 P1 3.0524(17) . no
Cl1 C13 3.415(5) . no
Cl1 C7 3.367(4) . no
Cl1 C12 3.593(4) . no
Cl1 C30 3.356(5) . no
Cl1 C31 3.140(5) . no
Cl1 C66 3.555(7) 2_656 no
Cl1 C21 3.289(5) . no
Cl1 C16 3.544(5) . no
Cl2 C33 3.451(4) . no
Cl2 C48 3.554(5) . no
Cl2 C34 3.602(4) . no
Cl2 C62 3.360(5) . no
Cl2 C65 3.568(7) 1_565 no
Cl2 C45 3.386(5) . no
Cl2 C61 3.124(6) . no
Cl2 P3 3.0657(16) . no
Cl2 P4 3.2684(17) . no
Cl2 C49 3.300(4) . no
Cl4 C37 3.408(6) 1_545 no
Cl4 C38 3.560(6) 1_545 no
Cl4 C36 3.622(6) 1_545 no
Cl5 C5 3.451(5) . no
Cl5 C6 3.564(5) . no
Cl5 C4 3.622(5) . no
Cl6 C2 3.626(5) 2_656 no
Cl6 C3 3.431(6) 2_656 no
Cl1 H31A 3.1000 . no
Cl1 H13 2.8800 . no
Cl1 H24A 2.9000 1_565 no
Cl1 H21A 2.7600 . no
Cl1 H66B 2.5900 2_656 no
Cl2 H45 2.8200 . no
Cl2 H65A 2.6600 1_565 no
Cl2 H61A 3.0800 . no
Cl2 H53A 3.0800 2_655 no
Cl2 H58A 2.8400 1_565 no
Cl2 H49A 2.8100 . no
Cl3 H27A 3.0300 . no
Cl3 H32A 2.9300 . no
Cl4 H38A 2.8800 2_545 no
Cl4 H63A 3.0700 2_545 no
Cl4 H43A 2.9000 . no
Cl4 H62A 2.8300 1_545 no
Cl5 H30A 3.1400 2_646 no
Cl5 H55A 2.9400 2_646 no
Cl5 H8A 3.1000 . no
Cl6 H3A 2.7100 2_656 no
Cl6 H2A 3.1200 2_656 no
Cl6 H8A 2.9800 . no
P1 P2 2.9934(15) . no
P1 Cl1 3.0524(17) . no
P1 C30 3.466(5) . no
P1 C15 2.720(5) . no
P1 C28 3.616(4) . no
P1 C29 3.135(5) . no
P2 C28 3.200(5) . no
P2 Cl1 3.2623(17) . no
P2 P1 2.9934(15) . no
P2 C32 3.185(4) . no
P2 C13 2.786(4) . no
P3 C62 3.453(6) . no
P3 Cl2 3.0657(16) . no
P3 C63 3.141(5) . no
P3 C47 2.706(5) . no
P3 P4 2.9941(15) . no
P3 C64 3.646(6) . no
P4 C45 2.773(4) . no
P4 Cl2 3.2684(17) . no
P4 C60 3.207(4) . no
P4 P3 2.9941(15) . no
P4 C64 3.205(5) . no
P1 H29A 3.1400 . no
P3 H63A 3.1400 . no
C2 C29 3.463(7) . no
C2 Cl6 3.626(5) 2_646 no
C3 Cl6 3.431(6) 2_646 no
C4 C56 3.577(7) 2_646 no
C4 Cl5 3.622(5) . no
C5 Cl5 3.451(5) . no
C6 C8 3.353(7) . no
C6 C14 3.266(7) . no
C6 Cl5 3.564(5) . no
C8 C6 3.353(7) . no
C11 C18 3.558(8) 2_556 no
C11 C46 3.576(7) 1_556 no
C12 Cl1 3.593(4) . no
C12 C14 3.568(7) . no
C14 C6 3.266(7) . no
C14 C12 3.568(7) . no
C17 C24 3.489(8) 2_556 no
C17 C23 3.559(8) 2_556 no
C17 C27 3.528(7) . no
C18 C11 3.558(8) 2_546 no
C18 C23 3.554(8) 2_556 no
C21 Cl1 3.289(5) . no
C23 C17 3.559(8) 2_546 no
C23 C18 3.554(8) 2_546 no
C24 C17 3.489(8) 2_546 no
C24 C66 3.438(8) 2_646 no
C26 C61 3.440(8) 1_545 no
C27 C17 3.528(7) . no
C27 C32 3.514(7) . no
C28 C30 2.293(8) . no
C28 C31 2.267(7) . no
C28 P1 3.616(4) . no
C28 P2 3.200(5) . no
C28 C22 3.290(7) . no
C29 C31 2.270(7) . no
C29 C32 2.279(7) . no
C29 C2 3.463(7) . no
C29 P1 3.135(5) . no
C29 C1 3.577(7) . no
C30 C32 2.296(7) . no
C30 C28 2.293(8) . no
C30 P1 3.466(5) . no
C30 Cl1 3.356(5) . no
C31 C56 3.488(7) . no
C31 C29 2.270(7) . no
C31 C28 2.267(7) . no
C31 Cl1 3.140(5) . no
C32 C27 3.514(7) . no
C32 C30 2.296(7) . no
C32 C29 2.279(7) . no
C32 P2 3.185(4) . no
C32 C22 3.490(7) . no
C34 C52 3.552(7) 2_655 no
C34 C46 3.499(7) . no
C34 Cl2 3.602(4) . no
C35 C52 3.514(8) 2_655 no
C36 Cl4 3.622(6) 1_565 no
C37 Cl4 3.408(6) 1_565 no
C37 C63 3.559(7) 2_555 no
C38 Cl4 3.560(6) 1_565 no
C38 C40 3.214(8) . no
C40 C38 3.214(8) . no
C40 C46 3.295(7) . no
C44 C63 3.461(8) . no
C46 C34 3.499(7) . no
C46 C11 3.576(7) 1_554 no
C46 C40 3.295(7) . no
C49 Cl2 3.300(4) . no
C52 C59 3.513(7) 2_655 no
C52 C35 3.514(8) 2_645 no
C52 C34 3.552(7) 2_645 no
C53 C58 3.508(7) 2_655 no
C53 C59 3.571(7) 2_655 no
C55 C60 3.462(7) . no
C55 C64 3.561(7) . no
C56 C4 3.577(7) 2_656 no
C56 C31 3.488(7) . no
C58 C53 3.508(7) 2_645 no
C58 C65 3.396(8) . no
C59 C53 3.571(7) 2_645 no
C59 C52 3.513(7) 2_645 no
C60 P4 3.207(4) . no
C60 C62 2.289(7) . no
C60 C55 3.462(7) . no
C60 C54 3.556(7) . no
C60 C63 2.280(7) . no
C61 C26 3.440(8) 1_565 no
C61 C63 2.270(8) . no
C61 Cl2 3.124(6) . no
C61 C64 2.265(9) . no
C62 Cl2 3.360(5) . no
C62 C60 2.289(7) . no
C62 P3 3.453(6) . no
C62 C64 2.283(8) . no
C63 C61 2.270(8) . no
C63 C60 2.280(7) . no
C63 C37 3.559(7) 2_545 no
C63 P3 3.141(5) . no
C63 C44 3.461(8) . no
C63 C39 3.593(7) . no
C64 P3 3.646(6) . no
C64 C54 3.300(7) . no
C64 C61 2.265(9) . no
C64 C62 2.283(8) . no
C64 C55 3.561(7) . no
C64 P4 3.205(5) . no
C65 Cl2 3.568(7) 1_545 no
C65 C58 3.396(8) . no
C66 Cl1 3.555(7) 2_646 no
C66 C24 3.438(8) 2_656 no
C1 H8A 2.9800 . no
C1 H14C 2.8000 . no
C2 H29A 2.9700 . no
C2 H23A 3.0300 . no
C4 H46B 3.0800 1_546 no
C4 H56A 3.0600 2_646 no
C6 H14C 2.7700 . no
C7 H6A 2.6500 . no
C8 H6A 3.0400 . no
C9 H50A 3.0800 2_646 no
C10 H50A 2.8400 2_646 no
C11 H18A 2.7800 2_556 no
C11 H3A 3.0900 1_565 no
C11 H50A 3.0800 2_646 no
C12 H13 3.0900 . no
C12 H18A 2.9300 2_556 no
C12 H14B 2.9200 . no
C13 H12A 2.8600 . no
C14 H6A 3.0500 . no
C14 H12A 3.0600 . no
C15 H17A 2.9200 . no
C15 H23A 2.8700 . no
C16 H27A 2.6700 . no
C17 H24A 2.9800 2_556 no
C17 H15A 2.7400 . no
C18 H23A 2.8300 2_556 no
C18 H11A 3.0300 2_546 no
C21 H27A 2.9900 . no
C22 H28A 2.8800 . no
C23 H2A 2.9800 . no
C23 H28A 3.0600 . no
C23 H15B 2.7800 . no
C24 H66A 2.9100 2_646 no
C24 H15A 2.9600 2_546 no
C25 H14A 2.8400 2_546 no
C25 H66A 2.8400 2_646 no
C26 H14A 2.9300 2_546 no
C27 H32A 2.9500 . no
C28 H32A 2.1200 . no
C28 H2A 2.8800 . no
C28 H9A 2.9100 2_646 no
C28 H29A 2.1000 . no
C29 H28A 2.1100 . no
C29 H9A 3.0600 2_646 no
C29 H2A 2.9800 . no
C29 H30A 2.1300 . no
C30 H29A 2.1100 . no
C30 H31A 2.1200 . no
C31 H56A 2.8000 . no
C31 H32A 2.0900 . no
C31 H30A 2.1400 . no
C32 H28A 2.1200 . no
C32 H31A 2.0900 . no
C33 H46B 3.0300 . no
C33 H40A 2.6400 . no
C34 H46B 2.8200 . no
C34 H52A 2.9100 2_655 no
C34 H45 3.0900 . no
C35 H52A 2.8100 2_655 no
C36 H42A 3.0500 1_565 no
C36 H20A 2.7500 2_555 no
C37 H63A 3.0700 2_555 no
C38 H40A 2.9000 . no
C39 H47B 3.0800 . no
C39 H46C 2.8400 . no
C39 H38A 2.8600 . no
C40 H46C 2.7900 . no
C40 H38A 3.1000 . no
C42 H51A 3.0700 2_645 no
C44 H63A 2.9600 . no
C45 H34A 2.8500 . no
C46 H11A 2.9800 1_554 no
C46 H34A 3.0500 . no
C46 H4A 2.9600 1_564 no
C46 H40A 3.0500 . no
C47 H59A 2.8100 . no
C47 H53A 2.8900 . no
C48 H55A 2.7800 . no
C49 H55A 3.0900 . no
C50 H6A 3.0200 2_656 no
C51 H6A 2.8800 2_656 no
C52 H35A 3.0000 2_645 no
C52 H59A 2.7600 2_655 no
C52 H34A 3.0700 2_645 no
C53 H59A 3.0600 2_655 no
C53 H58A 2.9400 2_655 no
C53 H47A 2.7000 . no
C54 H64A 2.8700 . no
C55 H60A 2.9500 . no
C56 H4A 3.0000 2_656 no
C57 H46A 2.9400 2_645 no
C58 H65B 2.8100 . no
C58 H47A 3.0000 2_645 no
C58 H65A 3.0700 . no
C59 H44A 3.0400 . no
C59 H47B 2.7400 . no
C60 H61A 2.0900 . no
C60 H64A 2.1200 . no
C61 H26A 2.8400 1_565 no
C61 H62A 2.1300 . no
C61 H60A 2.1000 . no
C62 H63A 2.1100 . no
C62 H61A 2.1200 . no
C63 H64A 2.1100 . no
C63 H62A 2.1200 . no
C63 H44A 2.9600 . no
C63 H37A 2.9800 2_545 no
C64 H60A 2.1200 . no
C64 H44A 2.9000 . no
C64 H63A 2.1000 . no
H2A C23 2.9800 . no
H2A Fe1 3.2900 . no
H2A C29 2.9800 . no
H2A C28 2.8800 . no
H2A H28A 2.4700 . no
H2A Cl6 3.1200 2_646 no
H2A H23A 2.4800 . no
H3A Cl6 2.7100 2_646 no
H3A C11 3.0900 1_545 no
H4A H46B 2.5300 1_546 no
H4A C56 3.0000 2_646 no
H4A H56A 2.5500 2_646 no
H4A H46A 2.5500 1_546 no
H4A C46 2.9600 1_546 no
H4A H10A 2.5000 1_545 no
H6A C7 2.6500 . no
H6A C8 3.0400 . no
H6A C14 3.0500 . no
H6A C50 3.0200 2_646 no
H6A C51 2.8800 2_646 no
H8A Cl6 2.9800 . no
H8A C1 2.9800 . no
H8A Cl5 3.1000 . no
H9A C28 2.9100 2_656 no
H9A C29 3.0600 2_656 no
H10A H4A 2.5000 1_565 no
H11A C46 2.9800 1_556 no
H11A C18 3.0300 2_556 no
H11A H18A 2.3700 2_556 no
H12A H13 2.4700 . no
H12A C14 3.0600 . no
H12A H14B 2.4400 . no
H12A C13 2.8600 . no
H13 Cl1 2.8800 . no
H13 H12A 2.4700 . no
H13 C12 3.0900 . no
H14A C26 2.9300 2_556 no
H14A C25 2.8400 2_556 no
H14B H12A 2.4400 . no
H14B C12 2.9200 . no
H14C C1 2.8000 . no
H14C H15B 2.4600 . no
H14C C6 2.7700 . no
H15A C24 2.9600 2_556 no
H15A H17A 2.2700 . no
H15A C17 2.7400 . no
H15B C23 2.7800 . no
H15B H23A 2.1600 . no
H15B H14C 2.4600 . no
H17A H24A 2.5300 2_556 no
H17A H15A 2.2700 . no
H17A C15 2.9200 . no
H18A C11 2.7800 2_546 no
H18A C12 2.9300 2_546 no
H18A H11A 2.3700 2_546 no
H20A C36 2.7500 2_545 no
H21A Fe1 3.2000 . no
H21A Cl1 2.7600 . no
H23A C2 3.0300 . no
H23A C15 2.8700 . no
H23A H2A 2.4800 . no
H23A H15B 2.1600 . no
H23A C18 2.8300 2_546 no
H24A C17 2.9800 2_546 no
H24A Cl1 2.9000 1_545 no
H24A H17A 2.5300 2_546 no
H26A C61 2.8400 1_545 no
H27A C21 2.9900 . no
H27A Cl3 3.0300 . no
H27A C16 2.6700 . no
H28A C22 2.8800 . no
H28A H2A 2.4700 . no
H28A C23 3.0600 . no
H29A C2 2.9700 . no
H30A Cl5 3.1400 2_656 no
H31A H56A 2.5600 . no
H32A Cl3 2.9300 . no
H32A C27 2.9500 . no
H34A C45 2.8500 . no
H34A C52 3.0700 2_655 no
H34A C46 3.0500 . no
H34A H46B 2.4300 . no
H34A H45 2.4600 . no
H35A H52A 2.4400 2_655 no
H35A C52 3.0000 2_655 no
H36A H42A 2.4200 1_565 no
H37A C63 2.9800 2_555 no
H37A H63A 2.5800 2_555 no
H38A Cl4 2.8800 2_555 no
H38A C40 3.1000 . no
H38A C39 2.8600 . no
H40A C46 3.0500 . no
H40A C38 2.9000 . no
H40A C33 2.6400 . no
H42A C36 3.0500 1_545 no
H42A H36A 2.4200 1_545 no
H43A Cl4 2.9000 . no
H44A Fe2 3.2800 . no
H44A C59 3.0400 . no
H44A H64A 2.5200 . no
H44A C63 2.9600 . no
H44A C64 2.9000 . no
H45 C34 3.0900 . no
H45 Cl2 2.8200 . no
H45 H34A 2.4600 . no
H46A H4A 2.5500 1_564 no
H46A C57 2.9400 2_655 no
H46B C34 2.8200 . no
H46B H4A 2.5300 1_564 no
H46B C33 3.0300 . no
H46B C4 3.0800 1_564 no
H46B H34A 2.4300 . no
H46C H47B 2.4500 . no
H46C C39 2.8400 . no
H46C C40 2.7900 . no
H47A C53 2.7000 . no
H47A C58 3.0000 2_655 no
H47A H53A 2.2400 . no
H47B H46C 2.4500 . no
H47B H59A 2.0900 . no
H47B C59 2.7400 . no
H47B C39 3.0800 . no
H49A Fe2 3.2200 . no
H49A Cl2 2.8100 . no
H50A C11 3.0800 2_656 no
H50A C10 2.8400 2_656 no
H50A C9 3.0800 2_656 no
H51A C42 3.0700 2_655 no
H52A C35 2.8100 2_645 no
H52A H35A 2.4400 2_645 no
H52A C34 2.9100 2_645 no
H53A C47 2.8900 . no
H53A H58A 2.5400 2_655 no
H53A Cl2 3.0800 2_645 no
H53A H47A 2.2400 . no
H55A H60A 2.5000 . no
H55A Cl5 2.9400 2_656 no
H55A C49 3.0900 . no
H55A C48 2.7800 . no
H56A C31 2.8000 . no
H56A C4 3.0600 2_656 no
H56A H4A 2.5500 2_656 no
H56A H31A 2.5600 . no
H58A H53A 2.5400 2_645 no
H58A C53 2.9400 2_645 no
H58A Cl2 2.8400 1_545 no
H59A H47B 2.0900 . no
H59A C53 3.0600 2_645 no
H59A C47 2.8100 . no
H59A C52 2.7600 2_645 no
H60A H55A 2.5000 . no
H60A C55 2.9500 . no
H62A Cl4 2.8300 1_565 no
H63A Cl4 3.0700 2_555 no
H63A C37 3.0700 2_545 no
H63A H37A 2.5800 2_545 no
H63A C44 2.9600 . no
H64A C54 2.8700 . no
H64A H44A 2.5200 . no
H65A Cl2 2.6600 1_545 no
H65A C58 3.0700 . no
H65B C58 2.8100 . no
H66A C24 2.9100 2_656 no
H66A C25 2.8400 2_656 no
H66B Cl1 2.5900 2_646 no

loop_
_geom_hbond_atom_site_label_D
_geom_hbond_atom_site_label_H
_geom_hbond_atom_site_label_A
_geom_hbond_distance_DH
_geom_hbond_distance_HA
_geom_hbond_distance_DA
_geom_hbond_angle_DHA
_geom_hbond_site_symmetry_A
_geom_hbond_publ_flag
C3 H3A Cl6 0.9500 2.7100 3.431(6) 133.00 2_646 yes
C21 H21A Cl1 0.9500 2.7600 3.289(5) 116.00 . yes
C45 H45 Cl2 1.0000 2.8200 3.386(5) 116.00 . yes
C49 H49A Cl2 0.9500 2.8100 3.300(4) 113.00 . yes
C65 H65A Cl2 0.9900 2.6600 3.568(7) 154.00 1_545 yes
C66 H66B Cl1 0.9900 2.5900 3.555(7) 164.00 2_646 yes

loop_
_geom_torsion_atom_site_label_1
_geom_torsion_atom_site_label_2
_geom_torsion_atom_site_label_3
_geom_torsion_atom_site_label_4
_geom_torsion
_geom_torsion_publ_flag
Cl1 Fe1 P1 C1 -176.55(19) no
P2 Fe1 P1 C1 90.90(19) no
C28 Fe1 P1 C1 -6.1(2) no
C29 Fe1 P1 C1 -40.9(2) no
C30 Fe1 P1 C1 -79.3(3) no
C31 Fe1 P1 C1 -93.8(3) no
C32 Fe1 P1 C1 -6.1(4) no
Cl1 Fe1 P1 C7 -54.69(18) no
P2 Fe1 P1 C7 -147.24(18) no
C28 Fe1 P1 C7 115.8(2) no
C29 Fe1 P1 C7 81.0(2) no
C30 Fe1 P1 C7 42.6(3) no
C31 Fe1 P1 C7 28.1(3) no
C32 Fe1 P1 C7 115.8(4) no
Cl1 Fe1 P1 C13 66.14(19) no
P2 Fe1 P1 C13 -26.41(19) no
C28 Fe1 P1 C13 -123.4(2) no
C29 Fe1 P1 C13 -158.2(2) no
C30 Fe1 P1 C13 163.4(3) no
C31 Fe1 P1 C13 148.9(3) no
C32 Fe1 P1 C13 -123.4(4) no
Cl1 Fe1 P2 C15 -81.24(18) no
P1 Fe1 P2 C15 3.49(18) no
C28 Fe1 P2 C15 120.3(2) no
C29 Fe1 P2 C15 96.9(3) no
C31 Fe1 P2 C15 -173.3(3) no
C32 Fe1 P2 C15 160.6(2) no
Cl1 Fe1 P2 C16 40.02(17) no
P1 Fe1 P2 C16 124.75(17) no
C28 Fe1 P2 C16 -118.4(2) no
C29 Fe1 P2 C16 -141.8(3) no
C31 Fe1 P2 C16 -52.1(3) no
C32 Fe1 P2 C16 -78.1(2) no
Cl1 Fe1 P2 C22 159.31(16) no
P1 Fe1 P2 C22 -115.96(16) no
C28 Fe1 P2 C22 0.9(2) no
C29 Fe1 P2 C22 -22.5(3) no
C31 Fe1 P2 C22 67.3(2) no
C32 Fe1 P2 C22 41.2(2) no
C28 Fe1 C29 C30 119.7(5) no
Cl1 Fe1 C32 C28 169.3(2) no
P1 Fe1 C32 C28 0.1(5) no
P2 Fe1 C32 C28 -95.0(3) no
C29 Fe1 C32 C28 38.3(3) no
C30 Fe1 C32 C28 81.9(3) no
C31 Fe1 C32 C28 119.2(4) no
Cl1 Fe1 C32 C31 50.1(3) no
P1 Fe1 C32 C31 -119.2(4) no
P2 Fe1 C32 C31 145.8(3) no
C28 Fe1 C32 C31 -119.2(4) no
C29 Fe1 C32 C31 -80.9(3) no
C30 Fe1 C32 C31 -37.4(3) no
C29 Fe1 C28 C32 -117.4(4) no
C30 Fe1 C28 C32 -80.3(3) no
C31 Fe1 C28 C32 -36.6(3) no
C32 Fe1 C30 C31 36.3(3) no
C31 Fe1 C29 C30 38.6(3) no
C32 Fe1 C29 C30 81.1(3) no
Cl1 Fe1 C31 C30 102.9(3) no
P1 Fe1 C31 C30 21.8(5) no
P2 Fe1 C31 C30 -164.1(3) no
Cl1 Fe1 C29 C28 -144.7(2) no
P1 Fe1 C29 C28 127.5(3) no
P2 Fe1 C29 C28 37.9(4) no
C30 Fe1 C29 C28 -119.7(5) no
C31 Fe1 C29 C28 -81.0(3) no
C32 Fe1 C29 C28 -38.5(3) no
Cl1 Fe1 C29 C30 -25.1(4) no
P1 Fe1 C29 C30 -112.9(3) no
P2 Fe1 C29 C30 157.6(3) no
C30 Fe1 C31 C32 119.9(4) no
C28 Fe1 C30 C29 -37.2(3) no
C31 Fe1 C30 C29 -117.1(5) no
C32 Fe1 C30 C29 -80.8(3) no
Cl1 Fe1 C30 C31 -80.2(3) no
Cl1 Fe1 C28 C29 93.3(4) no
Cl1 Fe1 C30 C29 162.6(3) no
P1 Fe1 C30 C29 75.2(3) no
C28 Fe1 C31 C30 -82.1(3) no
C29 Fe1 C31 C30 -38.5(3) no
C32 Fe1 C31 C30 -119.9(4) no
Cl1 Fe1 C31 C32 -137.2(3) no
P1 Fe1 C30 C31 -167.7(3) no
C28 Fe1 C30 C31 80.0(3) no
C29 Fe1 C30 C31 117.1(5) no
C29 Fe1 C31 C32 81.4(3) no
P1 Fe1 C28 C29 -62.6(3) no
P2 Fe1 C28 C29 -152.5(3) no
C30 Fe1 C28 C29 37.1(3) no
P1 Fe1 C31 C32 141.6(3) no
P2 Fe1 C31 C32 -44.2(3) no
C28 Fe1 C31 C32 37.8(3) no
P1 Fe1 C28 C32 -180.0(2) no
P2 Fe1 C28 C32 90.1(3) no
C32 Fe1 C28 C29 117.4(4) no
Cl1 Fe1 C28 C32 -24.1(5) no
C31 Fe1 C28 C29 80.7(3) no
Cl2 Fe2 P4 C47 -79.88(18) no
P3 Fe2 P4 C47 5.23(18) no
P4 Fe2 C61 C62 -162.7(3) no
C60 Fe2 C61 C62 -119.8(5) no
C62 Fe2 C63 C64 -119.1(5) no
C61 Fe2 P4 C54 69.4(3) no
C63 Fe2 C61 C62 -38.4(3) no
C64 Fe2 C61 C62 -82.0(3) no
P4 Fe2 P3 C39 89.09(19) no
P3 Fe2 C61 C62 23.3(5) no
C61 Fe2 C63 C64 -80.7(4) no
C61 Fe2 C64 C63 81.0(4) no
C62 Fe2 C64 C63 37.4(3) no
P4 Fe2 C60 C64 -93.9(3) no
C62 Fe2 C60 C64 81.6(3) no
C63 Fe2 C60 C64 38.1(3) no
C60 Fe2 P4 C47 163.2(2) no
C61 Fe2 C60 C64 118.9(4) no
C63 Fe2 C61 C60 81.5(3) no
C64 Fe2 C61 C60 37.9(3) no
Cl2 Fe2 C61 C62 104.5(3) no
C60 Fe2 P3 C33 112.9(4) no
C61 Fe2 P3 C33 26.4(4) no
C62 Fe2 P3 C33 41.8(2) no
C63 Fe2 P3 C33 80.4(2) no
C64 Fe2 P3 C33 114.6(2) no
Cl2 Fe2 P3 C39 -178.19(19) no
C60 Fe2 P3 C39 -9.2(4) no
C61 Fe2 P3 C39 -95.6(4) no
Cl2 Fe2 C62 C61 -78.6(3) no
P3 Fe2 C62 C61 -166.5(3) no
C60 Fe2 C62 C61 36.3(3) no
C63 Fe2 C62 C61 117.3(5) no
C64 Fe2 C62 C61 79.9(4) no
Cl2 Fe2 C62 C63 164.1(3) no
P3 Fe2 C62 C63 76.1(3) no
C60 Fe2 C62 C63 -81.0(3) no
C61 Fe2 C62 C63 -117.3(5) no
C64 Fe2 C62 C63 -37.4(3) no
C64 Fe2 P3 C45 -124.5(2) no
C63 Fe2 P4 C54 -20.6(3) no
C64 Fe2 P4 C54 3.8(2) no
Cl2 Fe2 C63 C62 -23.3(4) no
P3 Fe2 C63 C62 -111.9(3) no
P4 Fe2 C63 C62 158.9(3) no
C60 Fe2 C63 C62 80.9(3) no
C61 Fe2 C63 C62 38.4(3) no
C64 Fe2 C63 C62 119.1(5) no
Cl2 Fe2 C63 C64 -142.4(3) no
P3 Fe2 C63 C64 129.1(3) no
P4 Fe2 C63 C64 39.8(4) no
C60 Fe2 C63 C64 -38.2(3) no
Cl2 Fe2 P4 C54 160.95(16) no
P3 Fe2 P4 C54 -113.94(16) no
C60 Fe2 P4 C54 44.0(2) no
C63 Fe2 P3 C45 -158.7(2) no
Cl2 Fe2 C64 C63 96.4(4) no
Cl2 Fe2 C64 C60 -21.4(5) no
P3 Fe2 C64 C60 -179.0(2) no
P4 Fe2 C64 C60 91.4(3) no
C61 Fe2 C64 C60 -36.9(3) no
C62 Fe2 C64 C60 -80.4(3) no
C63 Fe2 C64 C60 -117.8(5) no
C64 Fe2 C60 C61 -118.9(4) no
P3 Fe2 C64 C63 -61.2(4) no
P4 Fe2 C64 C63 -150.8(3) no
C60 Fe2 C64 C63 117.8(5) no
Cl2 Fe2 C60 C64 170.1(3) no
P3 Fe2 C60 C64 2.3(5) no
C62 Fe2 P3 C45 162.8(2) no
C64 Fe2 P4 C47 123.0(2) no
Cl2 Fe2 C61 C60 -135.7(3) no
P3 Fe2 C61 C60 143.1(3) no
P4 Fe2 C61 C60 -42.9(4) no
C62 Fe2 C61 C60 119.8(5) no
C61 Fe2 P4 C47 -171.4(3) no
C63 Fe2 P4 C47 98.6(3) no
C61 Fe2 P3 C45 147.4(4) no
C64 Fe2 P4 C48 -116.8(2) no
C62 Fe2 P3 C39 -80.2(2) no
C63 Fe2 P3 C39 -41.7(2) no
C64 Fe2 P3 C39 -7.5(3) no
Cl2 Fe2 P3 C33 -56.13(18) no
P4 Fe2 P3 C33 -148.86(18) no
C60 Fe2 P3 C45 -126.2(4) no
C63 Fe2 P4 C48 -141.2(3) no
C63 Fe2 C60 C61 -80.8(3) no
P4 Fe2 P3 C45 -27.92(18) no
Cl2 Fe2 P4 C48 40.35(16) no
Cl2 Fe2 P3 C45 64.81(18) no
C62 Fe2 C60 C61 -37.3(3) no
C61 Fe2 P4 C48 -51.2(3) no
P4 Fe2 C60 C61 147.3(3) no
P3 Fe2 P4 C48 125.47(16) no
C60 Fe2 P4 C48 -76.6(2) no
P3 Fe2 C60 C61 -116.5(4) no
Cl2 Fe2 C60 C61 51.3(3) no
C7 P1 C1 C6 33.1(4) no
C13 P1 C7 C8 169.1(4) no
Fe1 P1 C1 C2 -20.1(5) no
C1 P1 C13 C15 -80.7(3) no
C13 P1 C1 C6 -78.5(4) no
Fe1 P1 C7 C12 105.5(4) no
C1 P1 C7 C12 -122.2(4) no
C1 P1 C13 C14 42.2(4) no
Fe1 P1 C1 C6 161.8(3) no
C7 P1 C13 C15 173.4(3) no
C1 P1 C7 C8 61.9(4) no
Fe1 P1 C13 C14 171.0(3) no
Fe1 P1 C13 C15 48.1(3) no
C7 P1 C13 C14 -63.7(4) no
C13 P1 C7 C12 -14.9(4) no
C13 P1 C1 C2 99.6(4) no
Fe1 P1 C7 C8 -70.4(4) no
C7 P1 C1 C2 -148.9(4) no
Fe1 P2 C22 C23 86.5(4) no
C15 P2 C16 C21 139.7(4) no
C15 P2 C22 C23 -35.3(4) no
C22 P2 C16 C21 -111.5(4) no
Fe1 P2 C15 C13 25.6(4) no
C22 P2 C15 C13 151.2(3) no
Fe1 P2 C16 C17 -168.0(4) no
C15 P2 C16 C17 -44.1(5) no
C22 P2 C16 C17 64.7(4) no
Fe1 P2 C16 C21 15.8(5) no
C16 P2 C22 C27 43.7(4) no
C16 P2 C15 C13 -104.7(3) no
Fe1 P2 C22 C27 -86.6(4) no
C15 P2 C22 C27 151.6(4) no
C16 P2 C22 C23 -143.2(4) no
C39 P3 C45 C47 -78.7(3) no
C33 P3 C39 C44 -148.1(4) no
Fe2 P3 C39 C40 163.3(3) no
C39 P3 C45 C46 45.5(4) no
Fe2 P3 C45 C47 49.7(3) no
Fe2 P3 C39 C44 -17.9(5) no
C45 P3 C39 C44 100.9(4) no
C45 P3 C33 C38 162.2(4) no
Fe2 P3 C45 C46 174.0(3) no
Fe2 P3 C33 C38 -77.6(4) no
C33 P3 C45 C46 -59.2(4) no
C33 P3 C39 C40 33.1(4) no
C45 P3 C33 C34 -19.7(4) no
C39 P3 C33 C34 -126.9(4) no
C39 P3 C33 C38 55.1(4) no
C33 P3 C45 C47 176.5(3) no
Fe2 P3 C33 C34 100.5(4) no
C45 P3 C39 C40 -77.9(4) no
C54 P4 C48 C49 -112.9(3) no
C47 P4 C48 C53 -41.8(4) no
C54 P4 C48 C53 67.0(4) no
C47 P4 C54 C59 -26.9(4) no
C48 P4 C54 C59 -134.7(4) no
C48 P4 C54 C55 50.3(4) no
Fe2 P4 C54 C59 94.5(4) no
Fe2 P4 C48 C49 15.4(4) no
Fe2 P4 C48 C53 -164.7(3) no
C54 P4 C47 C45 150.2(3) no
C47 P4 C48 C49 138.3(4) no
Fe2 P4 C47 C45 24.6(4) no
Fe2 P4 C54 C55 -80.5(4) no
C48 P4 C47 C45 -105.0(3) no
C47 P4 C54 C55 158.1(4) no
P1 C1 C6 C5 177.9(4) no
C2 C1 C6 C5 -0.2(7) no
C6 C1 C2 C3 -0.2(7) no
P1 C1 C2 C3 -178.2(4) no
C1 C2 C3 C4 0.6(7) no
C2 C3 C4 C5 -0.7(7) no
C3 C4 C5 C6 0.3(7) no
C4 C5 C6 C1 0.1(7) no
C8 C7 C12 C11 -1.2(7) no
P1 C7 C8 C9 177.4(4) no
C12 C7 C8 C9 1.2(7) no
P1 C7 C12 C11 -177.1(4) no
C7 C8 C9 C10 -0.7(8) no
C8 C9 C10 C11 0.3(9) no
C9 C10 C11 C12 -0.3(8) no
C10 C11 C12 C7 0.8(8) no
C14 C13 C15 P2 -171.9(3) no
P1 C13 C15 P2 -45.1(4) no
C21 C16 C17 C18 -2.0(8) no
C17 C16 C21 C20 0.9(8) no
P2 C16 C17 C18 -178.2(4) no
P2 C16 C21 C20 177.2(4) no
C16 C17 C18 C19 1.6(9) no
C17 C18 C19 C20 -0.2(9) no
C18 C19 C20 C21 -0.9(9) no
C19 C20 C21 C16 0.5(9) no
C23 C22 C27 C26 -1.5(7) no
C27 C22 C23 C24 0.7(7) no
P2 C22 C23 C24 -172.5(4) no
P2 C22 C27 C26 172.0(4) no
C22 C23 C24 C25 0.6(7) no
C23 C24 C25 C26 -1.2(7) no
C24 C25 C26 C27 0.4(7) no
C25 C26 C27 C22 1.0(7) no
C29 C28 C32 C31 -1.9(5) no
C29 C28 C32 Fe1 -61.5(3) no
Fe1 C28 C32 C31 59.7(3) no
C32 C28 C29 Fe1 62.1(3) no
C32 C28 C29 C30 1.7(5) no
Fe1 C28 C29 C30 -60.4(4) no
C28 C29 C30 C31 -1.0(6) no
C28 C29 C30 Fe1 59.5(3) no
Fe1 C29 C30 C31 -60.5(3) no
C29 C30 C31 C32 -0.2(5) no
Fe1 C30 C31 C32 -60.2(3) no
C29 C30 C31 Fe1 60.0(3) no
C30 C31 C32 C28 1.3(5) no
Fe1 C31 C32 C28 -58.5(3) no
C30 C31 C32 Fe1 59.8(3) no
C34 C33 C38 C37 1.3(8) no
P3 C33 C38 C37 179.5(4) no
P3 C33 C34 C35 -179.9(4) no
C38 C33 C34 C35 -1.8(7) no
C33 C34 C35 C36 1.0(8) no
C34 C35 C36 C37 0.4(8) no
C35 C36 C37 C38 -0.9(8) no
C36 C37 C38 C33 0.0(8) no
P3 C39 C40 C41 178.9(4) no
C44 C39 C40 C41 0.1(7) no
P3 C39 C44 C43 -179.5(4) no
C40 C39 C44 C43 -0.7(7) no
C39 C40 C41 C42 0.7(7) no
C40 C41 C42 C43 -0.9(7) no
C41 C42 C43 C44 0.3(7) no
C42 C43 C44 C39 0.5(7) no
P3 C45 C47 P4 -45.8(4) no
C46 C45 C47 P4 -173.0(3) no
P4 C48 C53 C52 177.9(3) no
C53 C48 C49 C50 0.6(6) no
P4 C48 C49 C50 -179.5(4) no
C49 C48 C53 C52 -2.2(6) no
C48 C49 C50 C51 2.2(7) no
C49 C50 C51 C52 -3.3(8) no
C50 C51 C52 C53 1.6(8) no
C51 C52 C53 C48 1.2(7) no
C55 C54 C59 C58 1.8(7) no
P4 C54 C59 C58 -173.2(4) no
C59 C54 C55 C56 -3.1(7) no
P4 C54 C55 C56 172.2(4) no
C54 C55 C56 C57 2.2(7) no
C55 C56 C57 C58 0.1(7) no
C56 C57 C58 C59 -1.3(7) no
C57 C58 C59 C54 0.3(7) no
Fe2 C60 C61 C62 59.5(4) no
C61 C60 C64 C63 -1.0(6) no
Fe2 C60 C64 C63 -61.0(4) no
C61 C60 C64 Fe2 60.0(4) no
C64 C60 C61 Fe2 -59.0(3) no
C64 C60 C61 C62 0.5(6) no
Fe2 C61 C62 C63 60.3(4) no
C60 C61 C62 Fe2 -60.1(4) no
C60 C61 C62 C63 0.2(6) no
C61 C62 C63 C64 -0.9(6) no
C61 C62 C63 Fe2 -60.9(4) no
Fe2 C62 C63 C64 60.1(4) no
C62 C63 C64 Fe2 -60.6(4) no
C62 C63 C64 C60 1.1(6) no
Fe2 C63 C64 C60 61.7(3) no
